data_2218344
loop_
_publ_author_name
'Zhou, Jin'
'Wang, Qibao'
'Sun, Hongjian'

_publ_section_title
<i>trans</i>-Di-\m-acetato-\k^4^<i>O</i>:<i>O</i>'-bis[2-(5-phenylisoxazolin-3-yl)phenyl-\k^2^<i>C</i>^1^,<i>N</i>]dipalladium(II)
_journal_coeditor_code CF2190
_journal_issue 6
_journal_name_full 'Acta Crystallographica Section E'
_journal_page_first m821
_journal_paper_doi 10.1107/S1600536808014141
_journal_volume 64
_journal_year 2008
_chemical_formula_iupac '[Pd2 (C15 H10 N O)2 (C2 H3 O2)2]'
_chemical_formula_sum 'C34 H26 N2 O6 Pd2'
_chemical_formula_weight 771.37
_chemical_name_systematic
;
trans-di-\m-Acetato-\k^4^O:O'-bis[2-(5-phenylisoxazolin-3-yl)phenyl-
\k^2^C^1^,N]dipalladium(II)
;
_space_group_IT_number 14
_symmetry_cell_setting monoclinic
_symmetry_space_group_name_Hall '-P 2ybc'
_symmetry_space_group_name_H-M 'P 1 21/c 1'
_atom_sites_solution_hydrogens geom
_atom_sites_solution_primary direct
_atom_sites_solution_secondary difmap
_audit_creation_method SHELXL-97
_cell_angle_alpha 90.00
_cell_angle_beta 103.2330(10)
_cell_angle_gamma 90.00
_cell_formula_units_Z 8
_cell_length_a 14.8160(6)
_cell_length_b 24.2339(10)
_cell_length_c 19.6397(8)
_cell_measurement_reflns_used 6715
_cell_measurement_temperature 298(2)
_cell_measurement_theta_max 24.8
_cell_measurement_theta_min 2.2
_cell_volume 6864.4(5)
_computing_cell_refinement 'SAINT (Bruker, 1997)'
_computing_data_collection 'APEX2 (Bruker, 2005)'
_computing_data_reduction 'SAINT (Bruker, 1997)'
_computing_molecular_graphics 'SHELXTL (Sheldrick, 2008)'
_computing_publication_material 'SHELXTL (Sheldrick, 2008)'
_computing_structure_refinement 'SHELXL97 (Sheldrick, 2008) and PLATON (Spek, 2003)'
_computing_structure_solution 'SHELXS97 (Sheldrick, 2008)'
_diffrn_ambient_temperature 298(2)
_diffrn_measured_fraction_theta_full 1.000
_diffrn_measured_fraction_theta_max 1.000
_diffrn_measurement_device_type 'Bruker SMART APEXII'
_diffrn_measurement_method '\f and \w'
_diffrn_radiation_monochromator graphite
_diffrn_radiation_source 'fine-focus sealed tube'
_diffrn_radiation_type MoK\a
_diffrn_radiation_wavelength 0.71073
_diffrn_reflns_av_R_equivalents 0.0385
_diffrn_reflns_av_sigmaI/netI 0.0248
_diffrn_reflns_limit_h_max 17
_diffrn_reflns_limit_h_min -17
_diffrn_reflns_limit_k_max 28
_diffrn_reflns_limit_k_min 0
_diffrn_reflns_limit_l_max 23
_diffrn_reflns_limit_l_min 0
_diffrn_reflns_number 80599
_diffrn_reflns_theta_full 25.00
_diffrn_reflns_theta_max 25.00
_diffrn_reflns_theta_min 1.36
_diffrn_standards_number 0
_exptl_absorpt_coefficient_mu 1.091
_exptl_absorpt_correction_T_max 0.854
_exptl_absorpt_correction_T_min 0.750
_exptl_absorpt_correction_type multi-scan
_exptl_absorpt_process_details '(SADABS; Sheldrick, 1996)'
_exptl_crystal_colour yellow
_exptl_crystal_density_diffrn 1.493
_exptl_crystal_density_method 'not measured'
_exptl_crystal_description block
_exptl_crystal_F_000 3072
_exptl_crystal_size_max 0.28
_exptl_crystal_size_mid 0.20
_exptl_crystal_size_min 0.15
_refine_diff_density_max 0.810
_refine_diff_density_min -0.584
_refine_ls_extinction_method none
_refine_ls_goodness_of_fit_ref 1.091
_refine_ls_hydrogen_treatment constr
_refine_ls_matrix_type full
_refine_ls_number_parameters 793
_refine_ls_number_reflns 12098
_refine_ls_number_restraints 0
_refine_ls_restrained_S_all 1.091
_refine_ls_R_factor_all 0.0821
_refine_ls_R_factor_gt 0.0486
_refine_ls_shift/su_max 0.001
_refine_ls_shift/su_mean 0.000
_refine_ls_structure_factor_coef Fsqd
_refine_ls_weighting_details 'calc w=1/[\s^2^(Fo^2^)+(0.0623P)^2^+7.5732P] where P=(Fo^2^+2Fc^2^)/3'
_refine_ls_weighting_scheme calc
_refine_ls_wR_factor_gt 0.1235
_refine_ls_wR_factor_ref 0.1429
_reflns_number_gt 8103
_reflns_number_total 12098
_reflns_threshold_expression I>2\s(I)
_cod_data_source_file cf2190.cif
_cod_data_source_block I
_cod_depositor_comments
;
The following automatic conversions were performed:
'_symmetry_cell_setting' value 'Monoclinic' changed to 'monoclinic'
according to '/home/saulius/struct/CIF-dictionaries/cif_core.dic'
dictionary named 'cif_core.dic' version 2.4.1 from 2010-06-29.

Automatic conversion script
Id: cif_fix_enum 1527 2010-12-29 10:47:43Z saulius 

The following automatic conversions were performed:

'_symmetry_cell_setting' value 'Monoclinic' changed to 'monoclinic'
according to /home/saulius/struct/CIF-dictionaries/cif_core.dic
dictionary named 'cif_core.dic' version 2.4.1 from 2010-06-29.

Automatic conversion script
Id: cif_fix_values 1715 2011-07-08 13:25:40Z adriana 
;
_cod_original_sg_symbol_H-M 'P 21/c'
_cod_database_code 2218344
_cod_database_fobs_code 2218344

loop_
_symmetry_equiv_pos_as_xyz
'x, y, z'
'-x, y+1/2, -z+1/2'
'-x, -y, -z'
'x, -y-1/2, z-1/2'

loop_
_atom_site_type_symbol
_atom_site_label
_atom_site_fract_x
_atom_site_fract_y
_atom_site_fract_z
_atom_site_U_iso_or_equiv
_atom_site_adp_type
_atom_site_calc_flag
_atom_site_refinement_flags
_atom_site_occupancy
Pd Pd1 0.25845(3) 0.545234(17) 0.51711(2) 0.06594(13) Uani d . 1
Pd Pd2 0.22368(3) 0.62048(2) 0.61849(2) 0.08059(16) Uani d . 1
Pd Pd3 0.27410(4) 0.36805(3) 0.24384(3) 0.1003(2) Uani d . 1
Pd Pd4 0.11212(4) 0.35074(3) 0.13585(3) 0.1050(2) Uani d . 1
C C41 0.2228(4) 0.4531(3) 0.3289(3) 0.0803(16) Uani d . 1
O O6 0.3757(2) 0.63129(15) 0.46051(19) 0.0714(9) Uani d . 1
C C36 0.2313(5) 0.3043(4) 0.3647(5) 0.107(2) Uani d . 1
H H36A 0.2458 0.2719 0.3442 0.129 Uiso calc R 1
C C7 0.4499(3) 0.5702(2) 0.5345(2) 0.0617(12) Uani d . 1
O O1 0.1543(2) 0.59872(17) 0.45465(19) 0.0765(10) Uani d . 1
O O4 0.1169(3) 0.5612(2) 0.6166(2) 0.0958(13) Uani d . 1
C C1 0.3602(3) 0.4992(2) 0.5727(3) 0.0652(12) Uani d . 1
O O3 0.1587(2) 0.49888(17) 0.5463(2) 0.0858(11) Uani d . 1
N N1 0.3682(3) 0.58268(18) 0.4966(2) 0.0660(10) Uani d . 1
C C8 0.5150(3) 0.6097(2) 0.5236(3) 0.0709(14) Uani d . 1
H H8A 0.5782 0.6104 0.5436 0.085 Uiso calc R 1
N N2 0.3127(3) 0.5885(2) 0.6997(3) 0.0857(14) Uani d . 1
C C9 0.4663(3) 0.6461(2) 0.4782(3) 0.0700(14) Uani d . 1
O O5 0.3106(3) 0.5401(2) 0.7351(2) 0.0970(13) Uani d . 1
C C17 0.1105(4) 0.5155(3) 0.5869(3) 0.0850(17) Uani d . 1
O O11 0.0447(3) 0.2742(2) 0.2375(3) 0.0999(13) Uani d . 1
O O12 0.2618(3) 0.4951(2) 0.2398(2) 0.1017(13) Uani d . 1
C C19 0.1241(4) 0.6422(3) 0.4752(4) 0.0794(16) Uani d . 1
C C6 0.4493(3) 0.5203(2) 0.5754(2) 0.0647(13) Uani d . 1
C C35 0.2383(4) 0.3549(3) 0.3329(3) 0.0902(19) Uani d . 1
C C4 0.5163(4) 0.4469(3) 0.6519(3) 0.0861(17) Uani d . 1
H H4A 0.5679 0.4296 0.6795 0.103 Uiso calc R 1
N N3 0.2566(4) 0.4452(3) 0.2733(3) 0.0996(16) Uani d . 1
O O2 0.1436(3) 0.66146(18) 0.5361(3) 0.0959(12) Uani d . 1
N N4 0.0365(4) 0.3228(3) 0.2003(3) 0.0971(16) Uani d . 1
O O8 0.3198(4) 0.3906(3) 0.1518(4) 0.1283(19) Uani d . 1
C C2 0.3520(4) 0.4515(2) 0.6092(3) 0.0804(16) Uani d . 1
H H2A 0.2937 0.4368 0.6080 0.096 Uiso calc R 1
C C26 0.3982(5) 0.6078(3) 0.7161(3) 0.0907(19) Uani d . 1
C C60 -0.0044(4) 0.3596(3) 0.2330(4) 0.0914(18) Uani d . 1
C C63 0.0116(5) 0.2378(3) 0.3431(4) 0.108(2) Uani d . 1
C C27 0.4539(5) 0.5722(4) 0.7614(4) 0.104(2) Uani d . 1
H H27A 0.5169 0.5760 0.7812 0.125 Uiso calc R 1
O O9 0.1824(4) 0.2750(2) 0.1298(3) 0.1223(17) Uani d . 1
C C40 0.2119(4) 0.4029(3) 0.3649(3) 0.0853(17) Uani d . 1
C C20 0.3298(4) 0.6723(3) 0.6255(4) 0.0850(17) Uani d . 1
O O10 0.2898(4) 0.2855(2) 0.2288(3) 0.1221(17) Uani d . 1
C C5 0.5273(4) 0.4942(3) 0.6153(3) 0.0763(15) Uani d . 1
H H5A 0.5861 0.5085 0.6173 0.092 Uiso calc R 1
C C42 0.2032(4) 0.5095(3) 0.3326(3) 0.0872(17) Uani d . 1
H H42A 0.1776 0.5266 0.3662 0.105 Uiso calc R 1
C C62 0.0057(4) 0.2836(3) 0.2939(4) 0.0949(19) Uani d . 1
C C43 0.2283(4) 0.5344(3) 0.2785(3) 0.0872(17) Uani d . 1
C C39 0.1835(5) 0.4005(3) 0.4261(4) 0.104(2) Uani d . 1
H H39A 0.1675 0.4327 0.4464 0.124 Uiso calc R 1
C C10 0.4897(4) 0.6960(3) 0.4450(3) 0.0874(17) Uani d . 1
C C3 0.4301(4) 0.4254(3) 0.6475(3) 0.0889(17) Uani d . 1
H H3A 0.4238 0.3927 0.6707 0.107 Uiso calc R 1
C C61 -0.0257(4) 0.3358(3) 0.2921(4) 0.0950(19) Uani d . 1
H H61A -0.0554 0.3525 0.3236 0.114 Uiso calc R 1
C C25 0.4086(4) 0.6570(3) 0.6758(4) 0.094(2) Uani d . 1
C C59 -0.0077(5) 0.4129(4) 0.2014(4) 0.108(2) Uani d . 1
C C44 0.2302(4) 0.5915(3) 0.2552(4) 0.0955(19) Uani d . 1
C C38 0.1784(6) 0.3490(4) 0.4581(4) 0.116(2) Uani d . 1
H H38A 0.1589 0.3467 0.4998 0.139 Uiso calc R 1
C C21 0.3336(5) 0.7170(3) 0.5853(4) 0.103(2) Uani d . 1
H H21A 0.2815 0.7272 0.5515 0.123 Uiso calc R 1
C C28 0.3978(6) 0.5303(4) 0.7713(4) 0.104(2) Uani d . 1
C C45 0.1993(5) 0.6326(4) 0.2909(4) 0.111(2) Uani d . 1
H H45A 0.1754 0.6241 0.3294 0.134 Uiso calc R 1
C C24 0.4899(5) 0.6874(4) 0.6857(4) 0.113(2) Uani d . 1
H H24A 0.5424 0.6773 0.7193 0.136 Uiso calc R 1
C C11 0.5732(5) 0.7217(3) 0.4697(4) 0.117(3) Uani d . 1
H H11A 0.6149 0.7070 0.5082 0.140 Uiso calc R 1
C C54 0.0426(6) 0.4168(4) 0.1491(4) 0.115(2) Uani d . 1
C C23 0.4898(6) 0.7333(4) 0.6437(6) 0.133(3) Uani d . 1
H H23A 0.5432 0.7547 0.6501 0.159 Uiso calc R 1
C C18 0.0554(5) 0.6765(3) 0.4213(4) 0.117(2) Uani d . 1
H H18A 0.0447 0.6587 0.3765 0.175 Uiso calc R 1
H H18B 0.0807 0.7126 0.4180 0.175 Uiso calc R 1
H H18C -0.0021 0.6797 0.4356 0.175 Uiso calc R 1
C C15 0.4319(6) 0.7169(4) 0.3868(5) 0.162(4) Uani d . 1
H H15A 0.3770 0.6988 0.3667 0.194 Uiso calc R 1
C C16 0.0389(5) 0.4753(4) 0.5994(5) 0.128(3) Uani d . 1
H H16A 0.0050 0.4914 0.6306 0.192 Uiso calc R 1
H H16B 0.0690 0.4422 0.6198 0.192 Uiso calc R 1
H H16C -0.0030 0.4666 0.5557 0.192 Uiso calc R 1
C C65 -0.0182(9) 0.2019(5) 0.4486(5) 0.151(4) Uani d . 1
H H65A -0.0459 0.2056 0.4864 0.181 Uiso calc R 1
C C22 0.4148(6) 0.7481(3) 0.5937(5) 0.120(3) Uani d . 1
H H22A 0.4172 0.7786 0.5654 0.144 Uiso calc R 1
C C64 -0.0287(6) 0.2431(4) 0.3992(5) 0.125(3) Uani d . 1
H H64A -0.0630 0.2744 0.4037 0.150 Uiso calc R 1
C C37 0.2023(5) 0.3024(4) 0.4275(5) 0.120(3) Uani d . 1
H H37A 0.1993 0.2684 0.4491 0.143 Uiso calc R 1
C C14 0.4553(7) 0.7657(5) 0.3574(6) 0.201(6) Uani d . 1
H H14A 0.4147 0.7809 0.3187 0.241 Uiso calc R 1
C C46 0.2028(7) 0.6863(4) 0.2709(6) 0.136(3) Uani d . 1
H H46A 0.1805 0.7138 0.2957 0.163 Uiso calc R 1
C C49 0.2652(7) 0.6058(5) 0.1991(5) 0.147(3) Uani d . 1
H H49A 0.2861 0.5784 0.1733 0.176 Uiso calc R 1
C C48 0.2699(9) 0.6601(6) 0.1805(7) 0.179(5) Uani d . 1
H H48A 0.2956 0.6693 0.1430 0.215 Uiso calc R 1
C C58 -0.0549(7) 0.4573(4) 0.2205(6) 0.149(4) Uani d . 1
H H58A -0.0873 0.4536 0.2556 0.179 Uiso calc R 1
C C47 0.2378(8) 0.7000(5) 0.2160(6) 0.141(3) Uani d . 1
H H47A 0.2399 0.7367 0.2027 0.169 Uiso calc R 1
C C68 0.0618(8) 0.1913(4) 0.3356(6) 0.154(4) Uani d . 1
H H68A 0.0869 0.1866 0.2967 0.185 Uiso calc R 1
C C55 0.0464(8) 0.4667(5) 0.1173(6) 0.171(4) Uani d . 1
H H55A 0.0805 0.4707 0.0832 0.206 Uiso calc R 1
C C67 0.0736(10) 0.1514(5) 0.3883(8) 0.177(5) Uani d . 1
H H67A 0.1109 0.1209 0.3859 0.212 Uiso calc R 1
C C66 0.0319(11) 0.1563(5) 0.4431(7) 0.176(5) Uani d . 1
H H66A 0.0379 0.1284 0.4763 0.211 Uiso calc R 1
C C12 0.5961(6) 0.7683(4) 0.4390(5) 0.143(4) Uani d . 1
H H12A 0.6538 0.7844 0.4560 0.172 Uiso calc R 1
C C13 0.5374(7) 0.7909(5) 0.3852(6) 0.165(4) Uani d . 1
H H13A 0.5523 0.8240 0.3665 0.198 Uiso calc R 1
C C29 0.4113(7) 0.4800(4) 0.8146(4) 0.117(3) Uani d . 1
C C34 0.3410(9) 0.4440(5) 0.8164(6) 0.156(4) Uani d . 1
H H34A 0.2819 0.4514 0.7896 0.188 Uiso calc R 1
C C33 0.3558(12) 0.3960(6) 0.8580(7) 0.189(5) Uani d . 1
H H33A 0.3075 0.3718 0.8591 0.227 Uiso calc R 1
C C30 0.4987(9) 0.4668(6) 0.8520(7) 0.206(6) Uani d . 1
H H30A 0.5489 0.4893 0.8504 0.247 Uiso calc R 1
C C31 0.5108(13) 0.4185(10) 0.8929(11) 0.277(12) Uani d . 1
H H31A 0.5696 0.4091 0.9187 0.332 Uiso calc R 1
C C57 -0.0535(11) 0.5061(6) 0.1877(7) 0.228(8) Uani d . 1
H H57A -0.0869 0.5359 0.1990 0.274 Uiso calc R 1
C C56 -0.0020(12) 0.5119(5) 0.1368(8) 0.247(8) Uani d . 1
H H56A 0.0005 0.5460 0.1156 0.296 Uiso calc R 1
O O7 0.1818(5) 0.3897(3) 0.0727(3) 0.138(2) Uani d . 1
C C51 0.2666(8) 0.3996(4) 0.0921(6) 0.127(3) Uani d . 1
C C53 0.2457(7) 0.2581(4) 0.1773(5) 0.122(3) Uani d . 1
C C52 0.2749(8) 0.1985(4) 0.1740(6) 0.174(4) Uani d . 1
H H52A 0.2375 0.1813 0.1331 0.262 Uiso calc R 1
H H52B 0.2669 0.1794 0.2150 0.262 Uiso calc R 1
H H52C 0.3389 0.1970 0.1718 0.262 Uiso calc R 1
C C50 0.3113(9) 0.4249(5) 0.0377(6) 0.196(5) Uani d . 1
H H50A 0.2651 0.4309 -0.0047 0.294 Uiso calc R 1
H H50B 0.3581 0.4004 0.0286 0.294 Uiso calc R 1
H H50C 0.3392 0.4595 0.0546 0.294 Uiso calc R 1
C C32 0.4400(14) 0.3869(7) 0.8950(8) 0.192(7) Uani d . 1
H H32A 0.4500 0.3562 0.9242 0.230 Uiso calc R 1

loop_
_atom_site_aniso_label
_atom_site_aniso_U_11
_atom_site_aniso_U_22
_atom_site_aniso_U_33
_atom_site_aniso_U_12
_atom_site_aniso_U_13
_atom_site_aniso_U_23
Pd1 0.0508(2) 0.0751(3) 0.0743(3) -0.00960(18) 0.01948(17) -0.0122(2)
Pd2 0.0638(3) 0.0948(3) 0.0854(3) -0.0040(2) 0.0218(2) -0.0239(2)
Pd3 0.0736(3) 0.1213(4) 0.1066(4) 0.0092(3) 0.0214(3) -0.0357(3)
Pd4 0.0874(4) 0.1304(5) 0.0962(4) 0.0143(3) 0.0189(3) -0.0161(3)
C41 0.059(3) 0.101(5) 0.084(4) -0.008(3) 0.023(3) -0.032(4)
O6 0.052(2) 0.087(3) 0.077(2) -0.0084(17) 0.0183(16) 0.0039(19)
C36 0.078(4) 0.114(6) 0.110(6) 0.004(4) -0.021(4) -0.013(5)
C7 0.056(3) 0.074(3) 0.059(3) 0.002(2) 0.021(2) -0.008(2)
O1 0.055(2) 0.091(3) 0.080(2) -0.0064(19) 0.0069(17) -0.007(2)
O4 0.063(2) 0.129(4) 0.103(3) -0.019(2) 0.036(2) -0.012(3)
C1 0.061(3) 0.070(3) 0.065(3) -0.007(2) 0.016(2) -0.018(3)
O3 0.061(2) 0.092(3) 0.108(3) -0.0222(19) 0.027(2) -0.009(2)
N1 0.055(2) 0.074(3) 0.074(3) -0.0017(19) 0.024(2) -0.003(2)
C8 0.049(3) 0.091(4) 0.074(3) -0.007(3) 0.016(2) -0.002(3)
N2 0.079(3) 0.101(4) 0.078(3) -0.003(3) 0.019(3) -0.016(3)
C9 0.054(3) 0.091(4) 0.069(3) -0.011(3) 0.022(2) -0.004(3)
O5 0.092(3) 0.119(4) 0.083(3) 0.007(3) 0.026(2) -0.011(3)
C17 0.050(3) 0.116(5) 0.091(4) -0.024(3) 0.019(3) 0.000(4)
O11 0.091(3) 0.099(3) 0.104(3) 0.003(2) 0.011(3) -0.016(3)
O12 0.092(3) 0.118(4) 0.103(3) -0.009(3) 0.039(3) -0.024(3)
C19 0.050(3) 0.091(4) 0.095(4) -0.005(3) 0.014(3) -0.003(4)
C6 0.064(3) 0.080(3) 0.054(3) -0.001(3) 0.021(2) -0.018(3)
C35 0.061(3) 0.109(5) 0.089(4) 0.002(3) -0.007(3) -0.025(4)
C4 0.077(4) 0.092(4) 0.090(4) 0.016(3) 0.021(3) 0.008(3)
N3 0.085(4) 0.106(4) 0.111(4) -0.009(3) 0.029(3) -0.027(4)
O2 0.078(3) 0.097(3) 0.108(3) 0.006(2) 0.012(2) -0.020(3)
N4 0.079(3) 0.105(4) 0.103(4) 0.011(3) 0.012(3) -0.011(4)
O8 0.102(4) 0.159(5) 0.138(5) 0.007(3) 0.058(4) -0.041(4)
C2 0.077(4) 0.068(4) 0.105(4) -0.009(3) 0.040(3) -0.008(3)
C26 0.077(4) 0.118(6) 0.076(4) 0.006(4) 0.016(3) -0.034(4)
C60 0.070(4) 0.106(5) 0.090(5) 0.013(3) 0.001(3) -0.012(4)
C63 0.107(5) 0.097(6) 0.114(6) -0.013(4) 0.016(4) -0.018(5)
C27 0.086(5) 0.137(7) 0.090(5) 0.011(5) 0.018(4) -0.032(5)
O9 0.115(4) 0.133(4) 0.118(4) 0.025(3) 0.024(3) -0.041(3)
C40 0.062(3) 0.111(5) 0.079(4) -0.006(3) 0.007(3) -0.024(4)
C20 0.080(4) 0.084(4) 0.094(4) -0.006(3) 0.026(3) -0.033(4)
O10 0.110(4) 0.123(4) 0.124(4) 0.033(3) 0.006(3) -0.038(3)
C5 0.060(3) 0.095(4) 0.075(3) -0.001(3) 0.017(3) -0.008(3)
C42 0.068(3) 0.112(5) 0.081(4) -0.003(3) 0.017(3) -0.018(4)
C62 0.073(4) 0.110(6) 0.097(5) 0.001(4) 0.010(3) -0.014(4)
C43 0.064(3) 0.111(5) 0.084(4) -0.003(3) 0.010(3) -0.015(4)
C39 0.094(5) 0.115(6) 0.097(5) -0.005(4) 0.012(4) -0.030(4)
C10 0.071(4) 0.104(5) 0.090(4) -0.015(3) 0.027(3) 0.016(4)
C3 0.087(4) 0.084(4) 0.100(4) 0.009(3) 0.030(4) 0.014(3)
C61 0.073(4) 0.116(6) 0.096(5) 0.017(4) 0.019(3) -0.004(4)
C25 0.072(4) 0.113(5) 0.100(5) -0.007(4) 0.025(4) -0.043(4)
C59 0.090(5) 0.125(6) 0.109(5) 0.029(4) 0.023(4) -0.003(5)
C44 0.073(4) 0.117(6) 0.096(5) -0.004(4) 0.017(3) 0.001(4)
C38 0.109(6) 0.135(7) 0.097(5) -0.009(5) 0.008(4) 0.001(5)
C21 0.087(5) 0.105(5) 0.116(5) -0.006(4) 0.021(4) -0.028(5)
C28 0.112(6) 0.120(6) 0.084(5) 0.033(5) 0.027(4) -0.018(4)
C45 0.113(6) 0.111(6) 0.113(6) 0.001(5) 0.031(5) 0.002(5)
C24 0.085(5) 0.137(7) 0.116(6) -0.021(5) 0.020(4) -0.043(5)
C11 0.074(4) 0.141(6) 0.131(6) -0.029(4) 0.014(4) 0.033(5)
C54 0.106(5) 0.125(7) 0.115(6) 0.027(5) 0.026(5) 0.009(5)
C23 0.103(6) 0.143(8) 0.160(8) -0.045(6) 0.045(6) -0.052(7)
C18 0.092(5) 0.118(6) 0.131(6) 0.014(4) 0.008(4) 0.003(5)
C15 0.112(6) 0.201(10) 0.156(8) -0.061(6) -0.004(6) 0.094(8)
C16 0.079(4) 0.164(7) 0.148(7) -0.048(5) 0.039(4) 0.003(6)
C65 0.202(11) 0.145(9) 0.107(7) -0.016(8) 0.038(7) 0.003(7)
C22 0.124(7) 0.102(5) 0.137(7) -0.030(5) 0.036(6) -0.025(5)
C64 0.145(7) 0.119(7) 0.108(6) 0.005(5) 0.022(5) -0.015(5)
C37 0.098(5) 0.126(7) 0.114(6) 0.004(5) -0.018(5) -0.007(5)
C14 0.116(7) 0.268(14) 0.194(10) -0.071(8) -0.013(7) 0.138(10)
C46 0.138(8) 0.117(7) 0.144(8) 0.010(6) 0.016(6) 0.014(6)
C49 0.187(10) 0.140(8) 0.135(7) 0.009(7) 0.080(7) 0.009(6)
C48 0.218(13) 0.181(12) 0.157(10) 0.007(10) 0.082(9) 0.050(9)
C58 0.167(9) 0.130(7) 0.172(9) 0.056(6) 0.084(7) 0.032(7)
C47 0.148(8) 0.134(8) 0.131(8) -0.005(7) 0.012(7) 0.038(7)
C68 0.206(11) 0.101(6) 0.169(9) 0.017(7) 0.073(8) 0.005(7)
C55 0.192(11) 0.159(9) 0.194(11) 0.063(8) 0.107(9) 0.041(8)
C67 0.242(14) 0.119(8) 0.185(12) 0.017(8) 0.081(11) 0.010(9)
C66 0.259(16) 0.112(8) 0.140(9) 0.007(9) 0.010(10) 0.010(7)
C12 0.087(5) 0.173(9) 0.167(8) -0.046(5) 0.025(5) 0.056(7)
C13 0.122(7) 0.187(10) 0.189(10) -0.048(7) 0.040(7) 0.080(8)
C29 0.118(6) 0.150(8) 0.090(5) 0.034(6) 0.040(5) -0.011(5)
C34 0.163(10) 0.178(11) 0.130(8) 0.039(9) 0.039(7) 0.017(8)
C33 0.232(16) 0.186(12) 0.172(11) 0.064(11) 0.091(11) 0.058(10)
C30 0.144(10) 0.238(14) 0.226(13) 0.075(10) 0.024(9) 0.071(12)
C31 0.175(15) 0.35(3) 0.31(2) 0.122(17) 0.063(15) 0.17(2)
C57 0.325(18) 0.177(11) 0.244(14) 0.130(12) 0.192(14) 0.082(11)
C56 0.339(19) 0.170(11) 0.296(17) 0.126(13) 0.206(17) 0.117(12)
O7 0.114(4) 0.193(6) 0.114(4) 0.019(4) 0.040(4) -0.004(4)
C51 0.134(8) 0.141(7) 0.124(7) 0.021(6) 0.065(7) -0.018(6)
C53 0.118(6) 0.135(7) 0.116(6) 0.031(6) 0.030(5) -0.032(6)
C52 0.214(11) 0.130(8) 0.180(10) 0.058(8) 0.046(9) -0.035(7)
C50 0.227(13) 0.232(13) 0.165(9) 0.017(10) 0.120(10) 0.014(9)
C32 0.243(18) 0.196(14) 0.157(10) 0.124(14) 0.087(13) 0.055(10)

loop_
_atom_type_symbol
_atom_type_description
_atom_type_scat_dispersion_real
_atom_type_scat_dispersion_imag
_atom_type_scat_source
C C 0.0033 0.0016 'International Tables Vol C Tables 4.2.6.8 and 6.1.1.4'
H H 0.0000 0.0000 'International Tables Vol C Tables 4.2.6.8 and 6.1.1.4'
N N 0.0061 0.0033 'International Tables Vol C Tables 4.2.6.8 and 6.1.1.4'
O O 0.0106 0.0060 'International Tables Vol C Tables 4.2.6.8 and 6.1.1.4'
Pd Pd -0.9988 1.0072 'International Tables Vol C Tables 4.2.6.8 and 6.1.1.4'

loop_
_geom_angle_atom_site_label_1
_geom_angle_atom_site_label_2
_geom_angle_atom_site_label_3
_geom_angle
N1 Pd1 C1 79.3(2)
N1 Pd1 O3 171.81(17)
C1 Pd1 O3 92.49(19)
N1 Pd1 O1 97.02(16)
C1 Pd1 O1 176.35(18)
O3 Pd1 O1 91.16(15)
N2 Pd2 C20 79.7(3)
N2 Pd2 O2 172.7(2)
C20 Pd2 O2 93.1(3)
N2 Pd2 O4 96.0(2)
C20 Pd2 O4 175.7(3)
O2 Pd2 O4 91.14(18)
C35 Pd3 N3 79.3(3)
C35 Pd3 O10 91.8(3)
N3 Pd3 O10 171.0(3)
C35 Pd3 O8 173.7(3)
N3 Pd3 O8 95.3(2)
O10 Pd3 O8 93.5(2)
C54 Pd4 N4 78.7(3)
C54 Pd4 O7 93.3(3)
N4 Pd4 O7 171.9(3)
C54 Pd4 O9 174.1(3)
N4 Pd4 O9 95.5(2)
O7 Pd4 O9 92.5(2)
N3 C41 C42 107.9(6)
N3 C41 C40 113.1(6)
C42 C41 C40 138.9(6)
C9 O6 N1 106.4(4)
C35 C36 C37 119.7(8)
C35 C36 H36A 120.1
C37 C36 H36A 120.1
N1 C7 C8 109.5(5)
N1 C7 C6 112.7(4)
C8 C7 C6 137.8(5)
C19 O1 Pd1 125.7(4)
C17 O4 Pd2 125.8(4)
C2 C1 C6 118.6(5)
C2 C1 Pd1 127.6(4)
C6 C1 Pd1 113.8(4)
C17 O3 Pd1 123.9(4)
C7 N1 O6 108.3(4)
C7 N1 Pd1 118.4(4)
O6 N1 Pd1 131.0(3)
C9 C8 C7 105.4(5)
C9 C8 H8A 127.3
C7 C8 H8A 127.3
C26 N2 O5 108.1(6)
C26 N2 Pd2 118.9(5)
O5 N2 Pd2 131.0(4)
C8 C9 O6 110.3(5)
C8 C9 C10 134.3(5)
O6 C9 C10 115.4(5)
C28 O5 N2 106.8(6)
O4 C17 O3 126.2(5)
O4 C17 C16 118.8(6)
O3 C17 C16 115.0(7)
N4 O11 C62 106.5(5)
C43 O12 N3 105.9(5)
O1 C19 O2 127.0(6)
O1 C19 C18 117.7(6)
O2 C19 C18 115.3(6)
C5 C6 C1 120.6(5)
C5 C6 C7 125.4(5)
C1 C6 C7 114.0(5)
C36 C35 C40 117.8(7)
C36 C35 Pd3 127.3(6)
C40 C35 Pd3 114.7(6)
C3 C4 C5 120.2(6)
C3 C4 H4A 119.9
C5 C4 H4A 119.9
C41 N3 O12 109.9(5)
C41 N3 Pd3 118.5(5)
O12 N3 Pd3 130.9(4)
C19 O2 Pd2 122.8(4)
C60 N4 O11 108.2(6)
C60 N4 Pd4 117.7(5)
O11 N4 Pd4 129.4(4)
C51 O8 Pd3 124.9(6)
C3 C2 C1 120.3(5)
C3 C2 H2A 119.9
C1 C2 H2A 119.9
N2 C26 C27 109.8(7)
N2 C26 C25 111.8(6)
C27 C26 C25 138.0(7)
N4 C60 C61 109.9(7)
N4 C60 C59 111.9(7)
C61 C60 C59 138.0(7)
C64 C63 C68 120.4(9)
C64 C63 C62 119.3(8)
C68 C63 C62 120.2(9)
C28 C27 C26 105.4(7)
C28 C27 H27A 127.3
C26 C27 H27A 127.3
C53 O9 Pd4 122.8(5)
C39 C40 C35 121.9(7)
C39 C40 C41 124.1(7)
C35 C40 C41 113.8(6)
C21 C20 C25 119.1(6)
C21 C20 Pd2 127.1(5)
C25 C20 Pd2 113.6(6)
C53 O10 Pd3 125.2(5)
C4 C5 C6 119.2(5)
C4 C5 H5A 120.4
C6 C5 H5A 120.4
C43 C42 C41 107.3(6)
C43 C42 H42A 126.4
C41 C42 H42A 126.4
C61 C62 O11 109.8(7)
C61 C62 C63 134.4(7)
O11 C62 C63 115.7(7)
C42 C43 O12 109.0(6)
C42 C43 C44 134.4(7)
O12 C43 C44 116.5(6)
C40 C39 C38 119.3(7)
C40 C39 H39A 120.4
C38 C39 H39A 120.4
C15 C10 C11 118.2(6)
C15 C10 C9 121.3(6)
C11 C10 C9 120.5(6)
C4 C3 C2 121.1(6)
C4 C3 H3A 119.5
C2 C3 H3A 119.5
C62 C61 C60 105.6(6)
C62 C61 H61A 127.2
C60 C61 H61A 127.2
C24 C25 C20 121.2(8)
C24 C25 C26 123.7(8)
C20 C25 C26 115.2(6)
C58 C59 C54 122.1(9)
C58 C59 C60 123.8(8)
C54 C59 C60 114.1(7)
C45 C44 C49 117.8(8)
C45 C44 C43 120.1(7)
C49 C44 C43 122.0(8)
C37 C38 C39 119.5(8)
C37 C38 H38A 120.3
C39 C38 H38A 120.3
C20 C21 C22 121.0(8)
C20 C21 H21A 119.5
C22 C21 H21A 119.5
O5 C28 C27 109.8(7)
O5 C28 C29 116.0(8)
C27 C28 C29 134.1(9)
C44 C45 C46 120.8(9)
C44 C45 H45A 119.6
C46 C45 H45A 119.6
C23 C24 C25 117.4(8)
C23 C24 H24A 121.3
C25 C24 H24A 121.3
C12 C11 C10 121.1(7)
C12 C11 H11A 119.4
C10 C11 H11A 119.4
C55 C54 C59 118.7(8)
C55 C54 Pd4 125.8(7)
C59 C54 Pd4 115.2(6)
C22 C23 C24 122.3(8)
C22 C23 H23A 118.8
C24 C23 H23A 118.8
C19 C18 H18A 109.5
C19 C18 H18B 109.5
H18A C18 H18B 109.5
C19 C18 H18C 109.5
H18A C18 H18C 109.5
H18B C18 H18C 109.5
C10 C15 C14 119.8(8)
C10 C15 H15A 120.1
C14 C15 H15A 120.1
C17 C16 H16A 109.5
C17 C16 H16B 109.5
H16A C16 H16B 109.5
C17 C16 H16C 109.5
H16A C16 H16C 109.5
H16B C16 H16C 109.5
C66 C65 C64 120.8(11)
C66 C65 H65A 119.6
C64 C65 H65A 119.6
C23 C22 C21 119.0(9)
C23 C22 H22A 120.5
C21 C22 H22A 120.5
C63 C64 C65 120.0(9)
C63 C64 H64A 120.0
C65 C64 H64A 120.0
C38 C37 C36 121.7(9)
C38 C37 H37A 119.2
C36 C37 H37A 119.2
C13 C14 C15 120.0(9)
C13 C14 H14A 120.0
C15 C14 H14A 120.0
C47 C46 C45 121.0(10)
C47 C46 H46A 119.5
C45 C46 H46A 119.5
C44 C49 C48 120.6(10)
C44 C49 H49A 119.7
C48 C49 H49A 119.7
C47 C48 C49 120.6(11)
C47 C48 H48A 119.7
C49 C48 H48A 119.7
C57 C58 C59 119.3(9)
C57 C58 H58A 120.3
C59 C58 H58A 120.3
C48 C47 C46 119.1(11)
C48 C47 H47A 120.4
C46 C47 H47A 120.4
C63 C68 C67 117.8(10)
C63 C68 H68A 121.1
C67 C68 H68A 121.1
C54 C55 C56 119.0(10)
C54 C55 H55A 120.5
C56 C55 H55A 120.5
C66 C67 C68 121.5(12)
C66 C67 H67A 119.2
C68 C67 H67A 119.2
C65 C66 C67 119.4(12)
C65 C66 H66A 120.3
C67 C66 H66A 120.3
C13 C12 C11 120.9(8)
C13 C12 H12A 119.6
C11 C12 H12A 119.6
C12 C13 C14 119.8(9)
C12 C13 H13A 120.1
C14 C13 H13A 120.1
C34 C29 C30 118.0(11)
C34 C29 C28 122.7(9)
C30 C29 C28 119.2(11)
C29 C34 C33 121.6(13)
C29 C34 H34A 119.2
C33 C34 H34A 119.2
C32 C33 C34 117.5(16)
C32 C33 H33A 121.2
C34 C33 H33A 121.2
C29 C30 C31 118.8(15)
C29 C30 H30A 120.6
C31 C30 H30A 120.6
C32 C31 C30 120.4(16)
C32 C31 H31A 119.8
C30 C31 H31A 119.8
C58 C57 C56 120.0(10)
C58 C57 H57A 120.0
C56 C57 H57A 120.0
C57 C56 C55 120.8(11)
C57 C56 H56A 119.6
C55 C56 H56A 119.6
C51 O7 Pd4 121.4(6)
O7 C51 O8 128.1(9)
O7 C51 C50 115.8(10)
O8 C51 C50 116.2(10)
O9 C53 O10 126.7(8)
O9 C53 C52 117.4(9)
O10 C53 C52 115.8(9)
C53 C52 H52A 109.5
C53 C52 H52B 109.5
H52A C52 H52B 109.5
C53 C52 H52C 109.5
H52A C52 H52C 109.5
H52B C52 H52C 109.5
C51 C50 H50A 109.5
C51 C50 H50B 109.5
H50A C50 H50B 109.5
C51 C50 H50C 109.5
H50A C50 H50C 109.5
H50B C50 H50C 109.5
C31 C32 C33 123.5(17)
C31 C32 H32A 118.2
C33 C32 H32A 118.2

loop_
_geom_bond_atom_site_label_1
_geom_bond_atom_site_label_2
_geom_bond_distance
Pd1 N1 1.983(4)
Pd1 C1 1.989(5)
Pd1 O3 2.041(4)
Pd1 O1 2.168(4)
Pd2 N2 1.980(5)
Pd2 C20 1.992(6)
Pd2 O2 2.033(5)
Pd2 O4 2.131(4)
Pd3 C35 1.966(7)
Pd3 N3 1.991(6)
Pd3 O10 2.044(5)
Pd3 O8 2.141(6)
Pd4 C54 1.954(8)
Pd4 N4 1.990(6)
Pd4 O7 2.021(6)
Pd4 O9 2.128(5)
C41 N3 1.315(8)
C41 C42 1.404(9)
C41 C40 1.434(9)
O6 C9 1.355(6)
O6 N1 1.392(5)
C36 C35 1.391(10)
C36 C37 1.397(11)
C36 H36A 0.930
C7 N1 1.303(6)
C7 C8 1.408(7)
C7 C6 1.454(7)
O1 C19 1.247(7)
O4 C17 1.245(8)
C1 C2 1.380(8)
C1 C6 1.406(7)
O3 C17 1.251(7)
C8 C9 1.340(7)
C8 H8A 0.930
N2 C26 1.318(8)
N2 O5 1.368(7)
C9 C10 1.454(8)
O5 C28 1.345(8)
C17 C16 1.502(8)
O11 N4 1.376(7)
O11 C62 1.381(8)
O12 C43 1.380(7)
O12 N3 1.389(7)
C19 O2 1.254(7)
C19 C18 1.535(9)
C6 C5 1.390(7)
C35 C40 1.418(9)
C4 C3 1.364(8)
C4 C5 1.383(8)
C4 H4A 0.930
N4 C60 1.325(8)
O8 C51 1.273(11)
C2 C3 1.379(8)
C2 H2A 0.930
C26 C27 1.372(10)
C26 C25 1.460(10)
C60 C61 1.396(9)
C60 C59 1.428(10)
C63 C64 1.373(11)
C63 C68 1.377(11)
C63 C62 1.460(11)
C27 C28 1.354(11)
C27 H27A 0.930
O9 C53 1.231(9)
C40 C39 1.363(9)
C20 C21 1.349(10)
C20 C25 1.396(9)
O10 C53 1.260(9)
C5 H5A 0.930
C42 C43 1.347(9)
C42 H42A 0.930
C62 C61 1.347(9)
C43 C44 1.460(10)
C39 C38 1.409(11)
C39 H39A 0.930
C10 C15 1.360(10)
C10 C11 1.370(9)
C3 H3A 0.930
C61 H61A 0.930
C25 C24 1.386(10)
C59 C58 1.382(11)
C59 C54 1.404(10)
C44 C45 1.355(10)
C44 C49 1.365(11)
C38 C37 1.364(11)
C38 H38A 0.930
C21 C22 1.397(10)
C21 H21A 0.930
C28 C29 1.475(12)
C45 C46 1.363(11)
C45 H45A 0.930
C24 C23 1.385(12)
C24 H24A 0.930
C11 C12 1.360(10)
C11 H11A 0.930
C54 C55 1.368(12)
C23 C22 1.352(12)
C23 H23A 0.930
C18 H18A 0.960
C18 H18B 0.960
C18 H18C 0.960
C15 C14 1.392(12)
C15 H15A 0.930
C16 H16A 0.960
C16 H16B 0.960
C16 H16C 0.960
C65 C66 1.351(15)
C65 C64 1.375(12)
C65 H65A 0.930
C22 H22A 0.930
C64 H64A 0.930
C37 H37A 0.930
C14 C13 1.360(13)
C14 H14A 0.930
C46 C47 1.341(13)
C46 H46A 0.930
C49 C48 1.371(15)
C49 H49A 0.930
C48 C47 1.341(14)
C48 H48A 0.930
C58 C57 1.348(13)
C58 H58A 0.930
C47 H47A 0.930
C68 C67 1.397(14)
C68 H68A 0.930
C55 C56 1.410(14)
C55 H55A 0.930
C67 C66 1.364(16)
C67 H67A 0.930
C66 H66A 0.930
C12 C13 1.324(12)
C12 H12A 0.930
C13 H13A 0.930
C29 C34 1.363(13)
C29 C30 1.372(13)
C34 C33 1.409(15)
C34 H34A 0.930
C33 C32 1.312(18)
C33 H33A 0.930
C30 C31 1.41(2)
C30 H30A 0.930
C31 C32 1.31(2)
C31 H31A 0.930
C57 C56 1.398(15)
C57 H57A 0.930
C56 H56A 0.930
O7 C51 1.250(11)
C51 C50 1.511(13)
C53 C52 1.513(12)
C52 H52A 0.960
C52 H52B 0.960
C52 H52C 0.960
C50 H50A 0.960
C50 H50B 0.960
C50 H50C 0.960
C32 H32A 0.930
